data_7213147
loop_
_publ_author_name
'Ranganathan, Anupama'
'Pedireddi, V. R.'
'Chatterjee, Swati'
'Rao, C. N. R.'

_publ_section_title
;
 An organic channel structure formed by the supramolecular assembly of
 trithiocyanuric acid and 4,4&#x2032;&#x2010;bipyridyl
;
_journal_issue 10
_journal_name_full 'Journal of Materials Chemistry'
_journal_page_first 2407
_journal_paper_doi 10.1039/a905344a
_journal_volume 9
_journal_year 1999
_chemical_formula_structural '2(C3H3N3S3): C10H8N2:C8H10'
_chemical_formula_sum 'C24 H24 N8 S6'
_chemical_formula_weight 616.87
_chemical_name_systematic
; 
 ? 
;
_space_group_IT_number 2
_symmetry_cell_setting triclinic
_symmetry_space_group_name_Hall '-P 1'
_symmetry_space_group_name_H-M 'P -1'
_atom_sites_solution_hydrogens geom
_atom_sites_solution_primary direct
_atom_sites_solution_secondary difmap
_audit_creation_method SHELXL
_cell_angle_alpha 102.16(1)
_cell_angle_beta 93.46(1)
_cell_angle_gamma 90.68(1)
_cell_formula_units_Z 2
_cell_length_a 10.324(1)
_cell_length_b 11.615(1)
_cell_length_c 12.319(1)
_cell_measurement_temperature 293(2)
_cell_volume 1441.0(2)
_computing_structure_refinement 'SHELXSTL-PLUS (Sheldrick)'
_computing_structure_solution 'SHELXSTL-PLUS (Sheldrick)'
_diffrn_ambient_temperature 293(2)
_diffrn_measurement_device 'CCD-area detector, Siemens'
_diffrn_radiation_monochromator graphite
_diffrn_radiation_source 'fine-focus sealed tube'
_diffrn_radiation_type MoK\a
_diffrn_radiation_wavelength 0.71073
_diffrn_reflns_av_R_equivalents 0.0572
_diffrn_reflns_av_sigmaI/netI 0.1363
_diffrn_reflns_limit_h_max 9
_diffrn_reflns_limit_h_min -11
_diffrn_reflns_limit_k_max 12
_diffrn_reflns_limit_k_min -12
_diffrn_reflns_limit_l_max 13
_diffrn_reflns_limit_l_min -10
_diffrn_reflns_number 6134
_diffrn_reflns_theta_max 23.35
_diffrn_reflns_theta_min 1.69
_exptl_absorpt_coefficient_mu 0.505
_exptl_crystal_colour yellow
_exptl_crystal_density_diffrn 1.422
_exptl_crystal_description needles
_exptl_crystal_F_000 640
_exptl_crystal_size_max 0.30
_exptl_crystal_size_mid 0.25
_exptl_crystal_size_min 0.20
_refine_diff_density_max 1.037
_refine_diff_density_min -0.496
_refine_diff_density_rms 0.139
_refine_ls_extinction_method none
_refine_ls_goodness_of_fit_all 1.125
_refine_ls_goodness_of_fit_obs 1.432
_refine_ls_matrix_type full
_refine_ls_number_parameters 304
_refine_ls_number_reflns 4109
_refine_ls_number_restraints 0
_refine_ls_restrained_S_all 1.125
_refine_ls_restrained_S_obs 1.432
_refine_ls_R_factor_all 0.1570
_refine_ls_R_factor_obs 0.0818
_refine_ls_shift/esd_max 0.441
_refine_ls_shift/esd_mean 0.023
_refine_ls_structure_factor_coef Fsqd
_refine_ls_weighting_details 'w=1/[\s^2^(Fo^2^)+(0.1000P)^2^+0.0000P] where P=(Fo^2^+2Fc^2^)/3'
_refine_ls_weighting_scheme calc
_refine_ls_wR_factor_all 0.2548
_refine_ls_wR_factor_obs 0.2189
_reflns_number_observed 1994
_reflns_number_total 4109
_reflns_observed_criterion >3sigma(I)
_cod_data_source_file 905344asup1.cif
_cod_data_source_block junk4
_cod_depositor_comments
;
The following automatic conversions were performed:

'_symmetry_cell_setting' value 'Triclinic' changed to 'triclinic'
according to /home/saulius/struct/CIF-dictionaries/cif_core.dic
dictionary named 'cif_core.dic' version 2.4.2 from 2011-04-26.

Automatic conversion script
Id: cif_fix_values 1891 2012-01-12 08:04:46Z andrius 

The following automatic conversions were performed:

'_refine_ls_weighting_scheme' value 'calc
w=1/[\s^2^(Fo^2^)+(0.1000P)^2^+0.0000P] where P=(Fo^2^+2Fc^2^)/3' was
changed to 'calc'. New tag '_refine_ls_weighting_details' was
created. The value of the new tag was set to
'w=1/[\s^2^(Fo^2^)+(0.1000P)^2^+0.0000P] where P=(Fo^2^+2Fc^2^)/3'.

Automatic conversion script
Id: cif_fix_values 3143 2015-03-26 13:38:13Z robertas 
;
_cod_original_sg_symbol_H-M P-1
_cod_database_code 7213147

loop_
_symmetry_equiv_pos_as_xyz
'x, y, z'
'-x, -y, -z'

loop_
_atom_site_aniso_label
_atom_site_aniso_U_11
_atom_site_aniso_U_22
_atom_site_aniso_U_33
_atom_site_aniso_U_23
_atom_site_aniso_U_13
_atom_site_aniso_U_12
S33 0.0381(13) 0.0542(15) 0.064(2) -0.0091(12) -0.0089(12) 0.0019(11)
S22 0.0416(14) 0.0451(13) 0.068(2) -0.0078(12) -0.0138(12) 0.0042(11)
S31 0.0429(14) 0.0484(14) 0.072(2) -0.0212(13) -0.0083(12) 0.0110(11)
S32 0.0478(15) 0.0449(14) 0.070(2) -0.0245(12) -0.0152(13) 0.0073(11)
S21 0.0395(14) 0.0440(14) 0.097(2) -0.0207(13) -0.0125(13) 0.0068(11)
S23 0.055(2) 0.0447(14) 0.086(2) -0.0219(14) -0.0108(14) -0.0014(12)
N33 0.042(4) 0.032(4) 0.047(5) -0.011(3) -0.003(3) 0.001(3)
N23 0.050(5) 0.033(4) 0.055(5) -0.006(4) -0.004(4) 0.006(3)
N32 0.038(4) 0.035(4) 0.047(5) -0.010(3) -0.015(3) 0.005(3)
N22 0.031(4) 0.042(4) 0.061(5) -0.012(4) -0.011(3) 0.001(3)
C33 0.042(5) 0.045(5) 0.041(6) 0.009(4) -0.002(4) 0.001(4)
N110 0.054(5) 0.043(4) 0.046(5) -0.008(4) -0.001(4) 0.000(4)
C23 0.034(5) 0.038(5) 0.061(7) -0.002(4) -0.007(4) 0.000(4)
N21 0.036(4) 0.037(4) 0.052(5) -0.008(3) -0.006(3) 0.001(3)
C32 0.043(5) 0.040(5) 0.048(6) -0.002(4) -0.007(4) -0.004(4)
C15 0.061(7) 0.042(5) 0.069(7) -0.017(5) -0.020(5) 0.010(5)
C16 0.046(6) 0.056(6) 0.062(7) -0.015(5) -0.013(5) 0.006(5)
N14 0.053(5) 0.047(5) 0.063(6) -0.006(4) -0.001(4) -0.002(4)
C112 0.040(5) 0.065(6) 0.069(7) -0.014(6) 0.000(5) -0.010(5)
C22 0.042(5) 0.031(5) 0.043(6) 0.004(4) 0.002(4) -0.002(4)
C11 0.045(6) 0.043(5) 0.042(6) -0.007(4) -0.003(4) 0.002(4)
N31 0.032(4) 0.042(4) 0.063(5) -0.020(4) -0.014(3) 0.005(3)
C12 0.054(6) 0.033(5) 0.060(7) -0.011(5) -0.004(5) -0.004(4)
C18 0.065(7) 0.048(5) 0.050(6) -0.021(5) -0.003(5) -0.002(5)
C17 0.046(6) 0.039(5) 0.046(6) -0.004(4) -0.005(5) -0.003(4)
C31 0.038(5) 0.030(5) 0.054(6) -0.012(4) -0.005(4) 0.000(4)
C111 0.040(6) 0.055(6) 0.078(8) -0.017(5) -0.001(5) 0.002(5)
C21 0.028(5) 0.040(5) 0.054(6) -0.005(4) -0.006(4) -0.002(4)
C19 0.055(6) 0.057(6) 0.061(7) -0.015(5) -0.006(5) -0.002(5)
C13 0.053(6) 0.054(6) 0.063(7) 0.001(5) -0.017(5) -0.003(5)

loop_
_atom_site_label
_atom_site_type_symbol
_atom_site_fract_x
_atom_site_fract_y
_atom_site_fract_z
_atom_site_U_iso_or_equiv
_atom_site_thermal_displace_type
_atom_site_occupancy
_atom_site_calc_flag
_atom_site_refinement_flags
S33 S 0.3381(2) 0.7218(2) 0.2778(2) 0.0557(7) Uani 1 d .
S22 S 1.4960(2) 0.6681(2) 0.6131(2) 0.0551(8) Uani 1 d .
S31 S 0.8137(2) 0.5609(2) 0.3077(2) 0.0598(8) Uani 1 d .
S32 S 0.6979(2) 0.9696(2) 0.5532(2) 0.0602(8) Uani 1 d .
S21 S 1.0322(2) 0.8361(2) 0.5417(2) 0.0662(9) Uani 1 d .
S23 S 1.1433(2) 0.4044(2) 0.3416(2) 0.0681(9) Uani 1 d .
N33 N 0.5780(6) 0.6515(5) 0.3020(5) 0.043(2) Uani 1 d .
H33A H 0.5548(6) 0.5895(5) 0.2526(5) 0.052 Uiso 1 calc R
N23 N 1.3075(6) 0.5520(5) 0.4777(6) 0.049(2) Uani 1 d .
H23A H 1.3632(6) 0.4972(5) 0.4632(6) 0.058 Uiso 1 calc R
N32 N 0.5317(6) 0.8342(5) 0.4078(5) 0.043(2) Uani 1 d .
H32A H 0.4780(6) 0.8905(5) 0.4231(5) 0.052 Uiso 1 calc R
N22 N 1.1072(6) 0.6222(5) 0.4496(6) 0.048(2) Uani 1 d .
H22A H 1.0299(6) 0.6133(5) 0.4185(6) 0.058 Uiso 1 calc R
C33 C 0.4895(8) 0.7350(7) 0.3313(7) 0.043(2) Uani 1 d .
N110 N 1.5024(7) 0.4578(6) 0.1403(6) 0.051(2) Uani 1 d .
C23 C 1.1863(8) 0.5292(7) 0.4243(7) 0.047(2) Uani 1 d .
N21 N 1.2575(6) 0.7371(5) 0.5696(6) 0.045(2) Uani 1 d .
H21A H 1.2785(6) 0.8011(5) 0.6169(6) 0.054 Uiso 1 calc R
C32 C 0.6511(8) 0.8502(7) 0.4610(7) 0.046(2) Uani 1 d .
C15 C 1.4442(9) -0.0391(7) -0.2143(8) 0.063(3) Uani 1 d .
H15A H 1.5027(9) -0.0999(7) -0.2288(8) 0.075 Uiso 1 calc R
C16 C 1.4789(9) 0.0572(7) -0.1351(8) 0.060(3) Uani 1 d .
H16A H 1.5599(9) 0.0606(7) -0.0969(8) 0.071 Uiso 1 calc R
N14 N 1.3301(7) -0.0515(6) -0.2730(6) 0.057(2) Uani 1 d .
C112 C 1.3435(9) 0.3254(8) 0.0364(8) 0.062(3) Uani 1 d .
H11B H 1.2559(9) 0.3046(8) 0.0222(8) 0.075 Uiso 1 calc R
C22 C 1.3483(8) 0.6516(6) 0.5509(7) 0.039(2) Uani 1 d .
C11 C 1.3975(8) 0.1501(7) -0.1095(7) 0.046(2) Uani 1 d .
N31 N 0.7328(6) 0.7598(5) 0.4271(6) 0.051(2) Uani 1 d .
H31A H 0.8098(6) 0.7657(5) 0.4589(6) 0.061 Uiso 1 calc R
C12 C 1.2779(8) 0.1380(7) -0.1710(8) 0.052(2) Uani 1 d .
H12A H 1.2181(8) 0.1978(7) -0.1574(8) 0.063 Uiso 1 calc R
C18 C 1.5605(9) 0.2938(7) 0.0054(8) 0.059(3) Uani 1 d .
H18A H 1.6264(9) 0.2503(7) -0.0306(8) 0.071 Uiso 1 calc R
C17 C 1.4329(8) 0.2574(7) -0.0218(7) 0.046(2) Uani 1 d .
C31 C 0.7027(7) 0.6608(6) 0.3471(7) 0.044(2) Uani 1 d .
C111 C 1.3795(9) 0.4236(7) 0.1151(8) 0.062(3) Uani 1 d .
H11C H 1.3152(9) 0.4682(7) 0.1525(8) 0.075 Uiso 1 calc R
C21 C 1.1369(7) 0.7279(7) 0.5188(7) 0.043(2) Uani 1 d .
C19 C 1.5908(9) 0.3928(8) 0.0843(8) 0.062(3) Uani 1 d .
H19A H 1.6777(9) 0.4159(8) 0.0997(8) 0.075 Uiso 1 calc R
C13 C 1.2486(9) 0.0388(8) -0.2509(8) 0.059(3) Uani 1 d .
H13A H 1.1692(9) 0.0335(8) -0.2917(8) 0.071 Uiso 1 calc R
C2 C 1.9344(16) 0.2866(14) -0.0130(17) 0.140(6) Uiso 1 d .
C6 C 1.8538(13) 0.0926(12) 0.0073(13) 0.120(5) Uiso 1 d .
C5 C 1.8625(14) 0.0542(13) -0.1083(14) 0.121(5) Uiso 1 d .
C8 C 1.8257(15) -0.0714(14) -0.1659(14) 0.138(5) Uiso 1 d .
C3 C 1.9387(17) 0.2378(17) -0.1105(18) 0.158(6) Uiso 1 d .
C1 C 1.9004(21) 0.2256(20) 0.0608(23) 0.190(8) Uiso 1 d .
C4 C 1.9105(18) 0.1275(18) -0.1707(17) 0.170(7) Uiso 1 d .
C7 C 1.8746(24) 0.2205(21) 0.1525(25) 0.237(11) Uiso 1 d .

loop_
_atom_type_symbol
_atom_type_description
_atom_type_scat_dispersion_real
_atom_type_scat_dispersion_imag
_atom_type_scat_source
C C 0.0033 0.0016 'International Tables Vol C Tables 4.2.6.8 and 6.1.1.4'
H H 0.0000 0.0000 'International Tables Vol C Tables 4.2.6.8 and 6.1.1.4'
N N 0.0061 0.0033 'International Tables Vol C Tables 4.2.6.8 and 6.1.1.4'
S S 0.1246 0.1234 'International Tables Vol C Tables 4.2.6.8 and 6.1.1.4'

loop_
_geom_angle_atom_site_label_1
_geom_angle_atom_site_label_2
_geom_angle_atom_site_label_3
_geom_angle
C33 N33 C31 123.0(6)
C22 N23 C23 126.7(7)
C32 N32 C33 125.1(7)
C21 N22 C23 127.1(6)
N33 C33 N32 116.6(7)
N33 C33 S33 122.6(6)
N32 C33 S33 120.7(6)
C111 N110 C19 116.9(7)
N22 C23 N23 112.1(6)
N22 C23 S23 124.3(6)
N23 C23 S23 123.5(6)
C21 N21 C22 124.6(7)
N32 C32 N31 113.7(7)
N32 C32 S32 123.8(6)
N31 C32 S32 122.4(6)
N14 C15 C16 123.3(8)
C15 C16 C11 121.5(8)
C15 N14 C13 116.7(7)
C17 C112 C111 121.4(8)
N23 C22 N21 114.6(7)
N23 C22 S22 122.6(6)
N21 C22 S22 122.9(6)
C16 C11 C12 115.6(8)
C16 C11 C17 122.7(8)
C12 C11 C17 121.7(8)
C32 N31 C31 125.6(6)
C13 C12 C11 120.3(8)
C19 C18 C17 120.6(9)
C112 C17 C18 115.5(8)
C112 C17 C11 123.1(8)
C18 C17 C11 121.3(8)
N33 C31 N31 115.8(7)
N33 C31 S31 123.2(6)
N31 C31 S31 120.9(6)
N110 C111 C112 122.5(8)
N21 C21 N22 114.8(7)
N21 C21 S21 122.5(6)
N22 C21 S21 122.7(6)
N110 C19 C18 123.0(9)
N14 C13 C12 122.7(8)
C3 C2 C1 120.0(20)
C5 C6 C1 116.9(16)
C4 C5 C6 120.9(15)
C4 C5 C8 118.1(16)
C6 C5 C8 120.9(15)
C2 C3 C4 135.1(21)
C7 C1 C2 151.0(29)
C7 C1 C6 94.5(24)
C2 C1 C6 114.0(21)
C3 C4 C5 112.8(18)

loop_
_geom_bond_atom_site_label_1
_geom_bond_atom_site_label_2
_geom_bond_distance
S33 C33 1.652(8)
S22 C22 1.655(8)
S31 C31 1.661(7)
S32 C32 1.643(8)
S21 C21 1.657(8)
S23 C23 1.626(8)
N33 C33 1.350(9)
N33 C31 1.364(9)
N23 C22 1.354(9)
N23 C23 1.374(9)
N32 C32 1.353(9)
N32 C33 1.373(9)
N22 C21 1.359(9)
N22 C23 1.358(9)
N110 C111 1.324(10)
N110 C19 1.324(10)
N21 C21 1.352(9)
N21 C22 1.367(9)
C32 N31 1.367(9)
C15 N14 1.335(10)
C15 C16 1.350(11)
C16 C11 1.371(10)
N14 C13 1.345(10)
C112 C17 1.360(11)
C112 C111 1.363(11)
C11 C12 1.399(11)
C11 C17 1.493(11)
N31 C31 1.367(9)
C12 C13 1.366(11)
C18 C19 1.360(11)
C18 C17 1.379(11)
C2 C3 1.22(2)
C2 C1 1.32(2)
C6 C5 1.41(2)
C6 C1 1.60(2)
C5 C4 1.37(2)
C5 C8 1.51(2)
C3 C4 1.36(2)
C1 C7 1.19(3)
